data_4126283
loop_
_publ_author_name
'Kim, Daniel K.'
'Riedel, Jan'
'Kim, Raphael S.'
'Dong, Vy M.'

_publ_section_title
;
 Cobalt Catalysis for Enantioselective Cyclobutanone Construction.
;
_journal_name_full 'Journal of the American Chemical Society'
_journal_paper_doi 10.1021/jacs.7b05327
_journal_year 2017
_chemical_absolute_configuration ad
_chemical_formula_moiety 'C18 H22 O2'
_chemical_formula_sum 'C18 H22 O2'
_chemical_formula_weight 270.35
_space_group_crystal_system monoclinic
_space_group_IT_number 4
_space_group_name_Hall 'P 2yb'
_space_group_name_H-M_alt 'P 1 21 1'
_symmetry_space_group_name_Hall 'P 2yb'
_symmetry_space_group_name_H-M 'P 1 21 1'
_atom_sites_solution_hydrogens geom
_audit_creation_date 2016-11-15
_audit_creation_method
;
Olex2 1.2-beta
(compiled 2016.11.07 svn.r3352 for OlexSys, GUI svn.r5261)
;
_cell_angle_alpha 90
_cell_angle_beta 105.336(2)
_cell_angle_gamma 90
_cell_formula_units_Z 4
_cell_length_a 15.9373(6)
_cell_length_b 6.0706(2)
_cell_length_c 16.2408(6)
_cell_measurement_reflns_used 9244
_cell_measurement_temperature 100(2)
_cell_measurement_theta_max 70.02
_cell_measurement_theta_min 2.82
_cell_volume 1515.33(10)
_computing_cell_refinement 'SAINT v8.37A (Bruker, 2015)'
_computing_data_reduction 'SAINT v8.37A (Bruker, 2015)'
_computing_molecular_graphics 'Olex2 (Dolomanov et al., 2009)'
_computing_publication_material 'Olex2 (Dolomanov et al., 2009)'
_computing_structure_refinement 'XL (Sheldrick, 2008)'
_diffrn_ambient_temperature 100.0
_diffrn_measured_fraction_theta_full 0.995
_diffrn_measured_fraction_theta_max 0.993
_diffrn_measurement_device_type 'Bruker APEX-II CCD'
_diffrn_measurement_method '\f and \w scans'
_diffrn_radiation_type CuK\a
_diffrn_radiation_wavelength 1.54178
_diffrn_reflns_av_R_equivalents 0.0424
_diffrn_reflns_av_unetI/netI 0.0298
_diffrn_reflns_Laue_measured_fraction_full 0.995
_diffrn_reflns_Laue_measured_fraction_max 0.993
_diffrn_reflns_limit_h_max 19
_diffrn_reflns_limit_h_min -19
_diffrn_reflns_limit_k_max 7
_diffrn_reflns_limit_k_min -7
_diffrn_reflns_limit_l_max 18
_diffrn_reflns_limit_l_min -19
_diffrn_reflns_number 26101
_diffrn_reflns_point_group_measured_fraction_full 0.990
_diffrn_reflns_point_group_measured_fraction_max 0.985
_diffrn_reflns_theta_full 67.500
_diffrn_reflns_theta_max 70.165
_diffrn_reflns_theta_min 2.821
_diffrn_standards_number 0
_exptl_absorpt_coefficient_mu 0.591
_exptl_absorpt_correction_T_max 0.6617
_exptl_absorpt_correction_T_min 0.5594
_exptl_absorpt_correction_type multi-scan
_exptl_absorpt_process_details
;
SADABS-2016/2 (Bruker,2016/2) was used for absorption correction.
wR2(int) was 0.1206 before and 0.0577 after correction.
The Ratio of minimum to maximum transmission is 0.8454.
The \l/2 correction factor is Not present.
;
_exptl_crystal_colour colourless
_exptl_crystal_colour_primary colourless
_exptl_crystal_density_diffrn 1.185
_exptl_crystal_description needle
_exptl_crystal_F_000 584
_exptl_crystal_size_max 0.25
_exptl_crystal_size_mid 0.08
_exptl_crystal_size_min 0.08
_refine_diff_density_max 0.207
_refine_diff_density_min -0.168
_refine_diff_density_rms 0.032
_refine_ls_abs_structure_details
;
 Flack x determined using 2317 quotients [(I+)-(I-)]/[(I+)+(I-)]
 (Parsons, Flack and Wagner, Acta Cryst. B69 (2013) 249-259).
;
_refine_ls_abs_structure_Flack -0.02(7)
_refine_ls_extinction_coef 0.0027(4)
_refine_ls_extinction_expression Fc^*^=kFc[1+0.001xFc^2^\l^3^/sin(2\q)]^-1/4^
_refine_ls_extinction_method 'SHELXL-2014/7 (Sheldrick 2014'
_refine_ls_goodness_of_fit_ref 1.057
_refine_ls_hydrogen_treatment constr
_refine_ls_matrix_type full
_refine_ls_number_parameters 396
_refine_ls_number_reflns 5688
_refine_ls_number_restraints 107
_refine_ls_restrained_S_all 1.070
_refine_ls_R_factor_all 0.0338
_refine_ls_R_factor_gt 0.0319
_refine_ls_shift/su_max 0.000
_refine_ls_shift/su_mean 0.000
_refine_ls_structure_factor_coef Fsqd
_refine_ls_weighting_details 'w=1/[\s^2^(Fo^2^)+(0.0375P)^2^+0.2678P] where P=(Fo^2^+2Fc^2^)/3'
_refine_ls_weighting_scheme calc
_refine_ls_wR_factor_gt 0.0770
_refine_ls_wR_factor_ref 0.0785
_reflns_Friedel_coverage 0.801
_reflns_Friedel_fraction_full 0.983
_reflns_Friedel_fraction_max 0.975
_reflns_number_gt 5464
_reflns_number_total 5688
_reflns_threshold_expression 'I > 2\s(I)'
_cod_data_source_file ja7b05327_si_002.cif
_cod_data_source_block uci_vmd26x
_cod_database_code 4126283
_shelx_space_group_comment
;
The symmetry employed for this shelxl refinement is uniquely defined
by the following loop, which should always be used as a source of
symmetry information in preference to the above space-group names.
They are only intended as comments.
;
_olex2_refinement_description
;
1. Fixed Uiso
 At 1.2 times of:
  All C(H) groups, All C(H,H) groups, All C(H,H,H,H) groups
 At 1.5 times of:
  All C(H,H,H) groups
2. Restrained distances
 C11B-C10B = C10-C11 = C28-C29 = C29B-C28B
 1.54 with sigma of 0.005
3. Uiso/Uaniso restraints and constraints
Uanis(C28B) = Uanis(C28)
4. Rigid body (RIGU) restrains
 O2, C8, C9, C10, C10B, C11, C11B
 with sigma for 1-2 distances of 0.002 and sigma for 1-3 distances of 0.004
 O4, C26, C27, C28, C28B, C29, C29B
 with sigma for 1-2 distances of 0.002 and sigma for 1-3 distances of 0.004
5. Others
 Sof(H9BC)=Sof(H9BD)=Sof(C11B)=Sof(H11C)=Sof(H11D)=Sof(C10B)=Sof(H10C)=
 Sof(H10D)=1-FVAR(1)
 Sof(H9A)=Sof(H9B)=Sof(C10)=Sof(H10A)=Sof(H10B)=Sof(C11)=Sof(H11A)=Sof(H11B)=
 FVAR(1)
 Sof(H27C)=Sof(H27D)=Sof(C28B)=Sof(H28C)=Sof(H28D)=Sof(C29B)=Sof(H29C)=
 Sof(H29D)=1-FVAR(2)
 Sof(H27A)=Sof(H27B)=Sof(C28)=Sof(H28A)=Sof(H28B)=Sof(C29)=Sof(H29A)=Sof(H29B)=
 FVAR(2)
6.a Ternary CH refined with riding coordinates:
 C6(H6), C24(H24)
6.b Secondary CH2 refined with riding coordinates:
 C3(H3A,H3B), C5(H5A,H5B), C9(H9A,H9B), C9(H9BC,H9BD), C10(H10A,H10B),
 C11(H11A,H11B), C21(H21A,H21B), C23(H23A,H23B), C27(H27A,H27B), C27(H27C,H27D),
  C28(H28A,H28B), C29(H29A,H29B), C28B(H28C,H28D), C11B(H11C,H11D), C10B(H10C,
 H10D), C29B(H29C,H29D)
6.c Aromatic/amide H refined with riding coordinates:
 C2(H2), C14(H14), C15(H15), C16(H16), C17(H17), C18(H18), C20(H20), C32(H32),
 C33(H33), C34(H34), C35(H35), C36(H36)
6.d X=CH2 refined with riding coordinates:
 C1(H1A,H1B), C19(H19A,H19B)
6.e Idealised Me refined as rotating group:
 C12(H12A,H12B,H12C), C30(H30A,H30B,H30C)
;
_shelx_shelxl_version_number 2014/7
_olex2_submission_special_instructions 'No special instructions were received'

loop_
_space_group_symop_operation_xyz
'x, y, z'
'-x, y+1/2, -z'

loop_
_atom_site_label
_atom_site_type_symbol
_atom_site_fract_x
_atom_site_fract_y
_atom_site_fract_z
_atom_site_U_iso_or_equiv
_atom_site_adp_type
_atom_site_occupancy
_atom_site_site_symmetry_order
_atom_site_calc_flag
_atom_site_refinement_flags_posn
_atom_site_refinement_flags_adp
_atom_site_refinement_flags_occupancy
_atom_site_disorder_assembly
_atom_site_disorder_group
O1 O 0.06915(9) 0.4237(3) 0.38657(9) 0.0314(3) Uani 1 1 d . . . . .
O2 O 0.16437(10) 0.6150(2) 0.54463(9) 0.0305(3) Uani 1 1 d . U . . .
C1 C 0.43781(14) 0.4393(4) 0.42208(15) 0.0365(5) Uani 1 1 d . . . . .
H1A H 0.3982 0.4622 0.3677 0.044 Uiso 1 1 calc R . . . .
H1B H 0.4965 0.4005 0.4261 0.044 Uiso 1 1 calc R . . . .
C2 C 0.41139(12) 0.4613(4) 0.49180(13) 0.0289(4) Uani 1 1 d . . . . .
H2 H 0.4530 0.4370 0.5449 0.035 Uiso 1 1 calc R . . . .
C3 C 0.32063(12) 0.5218(3) 0.49406(12) 0.0226(4) Uani 1 1 d . . . . .
H3A H 0.2853 0.5521 0.4352 0.027 Uiso 1 1 calc R . . . .
H3B H 0.3227 0.6583 0.5279 0.027 Uiso 1 1 calc R . . . .
C4 C 0.27620(11) 0.3367(3) 0.53354(11) 0.0181(4) Uani 1 1 d . . . . .
C5 C 0.26612(11) 0.1262(3) 0.47797(11) 0.0181(4) Uani 1 1 d . . . . .
H5A H 0.3211 0.0922 0.4631 0.022 Uiso 1 1 calc R . . . .
H5B H 0.2501 -0.0013 0.5087 0.022 Uiso 1 1 calc R . . . .
C6 C 0.19312(11) 0.1782(3) 0.39721(11) 0.0210(4) Uani 1 1 d . . . . .
H6 H 0.2194 0.2529 0.3551 0.025 Uiso 1 1 calc R . . . .
C7 C 0.13689(12) 0.3446(3) 0.42832(11) 0.0218(4) Uani 1 1 d . . . . .
C8 C 0.17881(12) 0.3945(3) 0.52303(12) 0.0222(4) Uani 1 1 d . U . . .
C9 C 0.13403(13) 0.2435(4) 0.57613(13) 0.0279(4) Uani 1 1 d . U . . .
H9A H 0.1039 0.1175 0.5421 0.033 Uiso 0.511(12) 1 calc R . P A 1
H9B H 0.1759 0.1881 0.6284 0.033 Uiso 0.511(12) 1 calc R . P A 1
H9BC H 0.0845 0.1640 0.5381 0.033 Uiso 0.489(12) 1 calc R . P A 2
H9BD H 0.1759 0.1339 0.6087 0.033 Uiso 0.489(12) 1 calc R . P A 2
C10 C 0.0693(4) 0.4087(9) 0.5969(5) 0.0358(16) Uani 0.511(12) 1 d D U P A 1
H10A H 0.0151 0.4148 0.5500 0.043 Uiso 0.511(12) 1 calc R . P A 1
H10B H 0.0545 0.3671 0.6504 0.043 Uiso 0.511(12) 1 calc R . P A 1
C11 C 0.1165(5) 0.6305(11) 0.6071(5) 0.0378(18) Uani 0.511(12) 1 d D U P A 1
H11A H 0.0748 0.7548 0.5949 0.045 Uiso 0.511(12) 1 calc R . P A 1
H11B H 0.1557 0.6479 0.6652 0.045 Uiso 0.511(12) 1 calc R . P A 1
C12 C 0.14207(13) -0.0214(4) 0.35414(13) 0.0296(4) Uani 1 1 d . . . . .
H12A H 0.1803 -0.1170 0.3316 0.044 Uiso 1 1 calc GR . . . .
H12B H 0.0933 0.0276 0.3072 0.044 Uiso 1 1 calc GR . . . .
H12C H 0.1198 -0.1033 0.3959 0.044 Uiso 1 1 calc GR . . . .
C13 C 0.32607(12) 0.3052(3) 0.62668(11) 0.0196(4) Uani 1 1 d . . . . .
C14 C 0.36803(12) 0.1084(3) 0.65696(12) 0.0226(4) Uani 1 1 d . . . . .
H14 H 0.3659 -0.0111 0.6187 0.027 Uiso 1 1 calc R . . . .
C15 C 0.41297(13) 0.0844(4) 0.74244(13) 0.0284(4) Uani 1 1 d . . . . .
H15 H 0.4415 -0.0506 0.7619 0.034 Uiso 1 1 calc R . . . .
C16 C 0.41629(14) 0.2558(4) 0.79912(13) 0.0311(5) Uani 1 1 d . . . . .
H16 H 0.4465 0.2388 0.8576 0.037 Uiso 1 1 calc R . . . .
C17 C 0.37528(14) 0.4522(4) 0.76994(13) 0.0324(5) Uani 1 1 d . . . . .
H17 H 0.3772 0.5706 0.8087 0.039 Uiso 1 1 calc R . . . .
C18 C 0.33133(13) 0.4778(3) 0.68459(12) 0.0278(4) Uani 1 1 d . . . . .
H18 H 0.3044 0.6148 0.6653 0.033 Uiso 1 1 calc R . . . .
O3 O 0.24939(10) 0.5648(3) 0.26281(9) 0.0332(4) Uani 1 1 d . . . . .
O4 O 0.15160(9) 0.4592(3) 0.09528(10) 0.0349(4) Uani 1 1 d . U . . .
C19 C 0.45825(13) 0.3720(4) 0.04470(14) 0.0310(5) Uani 1 1 d . . . . .
H19A H 0.4689 0.2972 0.0979 0.037 Uiso 1 1 calc R . . . .
H19B H 0.5029 0.3821 0.0160 0.037 Uiso 1 1 calc R . . . .
C20 C 0.38158(13) 0.4617(3) 0.01080(12) 0.0257(4) Uani 1 1 d . . . . .
H20 H 0.3734 0.5350 -0.0424 0.031 Uiso 1 1 calc R . . . .
C21 C 0.30662(12) 0.4565(3) 0.04993(12) 0.0217(4) Uani 1 1 d . . . . .
H21A H 0.3271 0.3976 0.1087 0.026 Uiso 1 1 calc R . . . .
H21B H 0.2621 0.3538 0.0168 0.026 Uiso 1 1 calc R . . . .
C22 C 0.26351(11) 0.6840(3) 0.05363(11) 0.0182(4) Uani 1 1 d . . . . .
C23 C 0.32994(12) 0.8500(3) 0.10634(11) 0.0201(4) Uani 1 1 d . . . . .
H23A H 0.3846 0.8466 0.0884 0.024 Uiso 1 1 calc R . . . .
H23B H 0.3061 1.0014 0.0986 0.024 Uiso 1 1 calc R . . . .
C24 C 0.34655(12) 0.7777(3) 0.19985(12) 0.0227(4) Uani 1 1 d . . . . .
H24 H 0.3958 0.6702 0.2126 0.027 Uiso 1 1 calc R . . . .
C25 C 0.26407(12) 0.6548(3) 0.20149(12) 0.0226(4) Uani 1 1 d . . . . .
C26 C 0.20091(12) 0.6567(3) 0.11204(12) 0.0227(4) Uani 1 1 d . U . . .
C27 C 0.13494(14) 0.8471(4) 0.10885(13) 0.0344(5) Uani 1 1 d . U . . .
H27A H 0.1601 0.9660 0.1496 0.041 Uiso 0.486(12) 1 calc R . P B 1
H27B H 0.1142 0.9095 0.0507 0.041 Uiso 0.486(12) 1 calc R . P B 1
H27C H 0.1520 0.9379 0.1613 0.041 Uiso 0.514(12) 1 calc R . P B 2
H27D H 0.1312 0.9427 0.0586 0.041 Uiso 0.514(12) 1 calc R . P B 2
C28 C 0.0614(6) 0.7223(14) 0.1359(7) 0.0519(14) Uani 0.486(12) 1 d D U P B 1
H28A H 0.0725 0.7200 0.1988 0.062 Uiso 0.486(12) 1 calc R . P B 1
H28B H 0.0042 0.7922 0.1108 0.062 Uiso 0.486(12) 1 calc R . P B 1
C29 C 0.0641(9) 0.4896(18) 0.1008(9) 0.072(4) Uani 0.486(12) 1 d D U P B 1
H29A H 0.0493 0.3794 0.1397 0.086 Uiso 0.486(12) 1 calc R . P B 1
H29B H 0.0224 0.4750 0.0439 0.086 Uiso 0.486(12) 1 calc R . P B 1
C30 C 0.36886(15) 0.9636(4) 0.26553(13) 0.0358(5) Uani 1 1 d . . . . .
H30A H 0.4240 1.0318 0.2635 0.054 Uiso 1 1 calc GR . . . .
H30B H 0.3743 0.9036 0.3227 0.054 Uiso 1 1 calc GR . . . .
H30C H 0.3225 1.0745 0.2525 0.054 Uiso 1 1 calc GR . . . .
C31 C 0.21939(12) 0.7617(3) -0.03664(12) 0.0221(4) Uani 1 1 d . . . . .
C32 C 0.24921(14) 0.9445(4) -0.07300(12) 0.0280(4) Uani 1 1 d . . . . .
H32 H 0.2998 1.0199 -0.0416 0.034 Uiso 1 1 calc R . . . .
C33 C 0.20614(17) 1.0182(4) -0.15441(14) 0.0389(5) Uani 1 1 d . . . . .
H33 H 0.2270 1.1437 -0.1778 0.047 Uiso 1 1 calc R . . . .
C34 C 0.13311(16) 0.9087(4) -0.20109(14) 0.0411(6) Uani 1 1 d . . . . .
H34 H 0.1024 0.9611 -0.2559 0.049 Uiso 1 1 calc R . . . .
C35 C 0.10501(15) 0.7224(5) -0.16753(14) 0.0406(6) Uani 1 1 d . . . . .
H35 H 0.0559 0.6442 -0.2004 0.049 Uiso 1 1 calc R . . . .
C36 C 0.14758(13) 0.6477(4) -0.08643(13) 0.0305(5) Uani 1 1 d . . . . .
H36 H 0.1278 0.5182 -0.0646 0.037 Uiso 1 1 calc R . . . .
C28B C 0.0501(5) 0.7327(12) 0.1023(6) 0.0519(14) Uani 0.514(12) 1 d D U P B 2
H28C H 0.0119 0.7413 0.0434 0.062 Uiso 0.514(12) 1 calc R . P B 2
H28D H 0.0195 0.7985 0.1420 0.062 Uiso 0.514(12) 1 calc R . P B 2
C11B C 0.0893(6) 0.6025(14) 0.5827(5) 0.0366(19) Uani 0.489(12) 1 d D U P A 2
H11C H 0.0338 0.5959 0.5374 0.044 Uiso 0.489(12) 1 calc R . P A 2
H11D H 0.0881 0.7328 0.6191 0.044 Uiso 0.489(12) 1 calc R . P A 2
C10B C 0.1027(5) 0.3919(9) 0.6361(5) 0.0379(17) Uani 0.489(12) 1 d D U P A 2
H10C H 0.1471 0.4110 0.6912 0.045 Uiso 0.489(12) 1 calc R . P A 2
H10D H 0.0477 0.3385 0.6466 0.045 Uiso 0.489(12) 1 calc R . P A 2
C29B C 0.0762(6) 0.4921(13) 0.1271(6) 0.0423(17) Uani 0.514(12) 1 d D U P B 2
H29C H 0.0908 0.4718 0.1898 0.051 Uiso 0.514(12) 1 calc R . P B 2
H29D H 0.0289 0.3891 0.0997 0.051 Uiso 0.514(12) 1 calc R . P B 2

loop_
_atom_site_aniso_label
_atom_site_aniso_U_11
_atom_site_aniso_U_22
_atom_site_aniso_U_33
_atom_site_aniso_U_23
_atom_site_aniso_U_13
_atom_site_aniso_U_12
O1 0.0232(7) 0.0405(9) 0.0281(7) 0.0093(6) 0.0028(6) 0.0080(6)
O2 0.0426(8) 0.0270(8) 0.0242(7) 0.0033(6) 0.0130(6) 0.0179(7)
C1 0.0258(10) 0.0431(13) 0.0436(13) 0.0137(11) 0.0147(9) 0.0026(10)
C2 0.0230(9) 0.0318(11) 0.0282(10) 0.0071(9) 0.0002(8) -0.0077(9)
C3 0.0299(10) 0.0195(10) 0.0179(9) 0.0019(7) 0.0051(7) -0.0005(8)
C4 0.0213(9) 0.0167(9) 0.0171(8) 0.0008(7) 0.0065(7) 0.0031(7)
C5 0.0185(8) 0.0188(9) 0.0179(8) -0.0004(7) 0.0061(7) 0.0026(7)
C6 0.0209(9) 0.0267(10) 0.0164(9) 0.0013(7) 0.0065(7) -0.0002(8)
C7 0.0206(9) 0.0259(10) 0.0194(9) 0.0062(8) 0.0061(7) 0.0016(8)
C8 0.0251(9) 0.0225(10) 0.0203(9) 0.0046(7) 0.0082(7) 0.0100(8)
C9 0.0228(9) 0.0385(12) 0.0243(10) 0.0082(8) 0.0095(8) 0.0088(9)
C10 0.033(3) 0.049(3) 0.032(4) 0.007(2) 0.020(2) 0.015(2)
C11 0.038(4) 0.050(3) 0.029(3) -0.008(2) 0.014(3) 0.018(2)
C12 0.0270(10) 0.0361(12) 0.0231(10) -0.0051(9) 0.0020(8) -0.0016(9)
C13 0.0214(8) 0.0197(10) 0.0178(9) 0.0021(7) 0.0055(7) 0.0000(7)
C14 0.0236(9) 0.0211(10) 0.0220(9) 0.0007(7) 0.0043(7) 0.0023(8)
C15 0.0267(10) 0.0286(11) 0.0268(10) 0.0076(8) 0.0014(8) 0.0039(8)
C16 0.0323(10) 0.0384(12) 0.0185(9) 0.0039(8) -0.0004(8) -0.0051(9)
C17 0.0437(12) 0.0310(11) 0.0211(10) -0.0051(9) 0.0061(8) -0.0038(10)
C18 0.0377(11) 0.0219(10) 0.0228(10) -0.0003(8) 0.0060(8) 0.0018(9)
O3 0.0357(8) 0.0423(9) 0.0244(7) 0.0113(6) 0.0127(6) 0.0018(7)
O4 0.0296(7) 0.0419(9) 0.0378(8) -0.0051(7) 0.0168(6) -0.0168(7)
C19 0.0301(10) 0.0302(11) 0.0341(11) -0.0115(9) 0.0112(9) -0.0029(9)
C20 0.0338(10) 0.0225(10) 0.0232(9) -0.0046(8) 0.0119(8) 0.0004(9)
C21 0.0270(9) 0.0157(9) 0.0238(9) -0.0027(7) 0.0088(7) -0.0025(8)
C22 0.0218(9) 0.0161(9) 0.0178(9) -0.0012(7) 0.0070(7) -0.0017(7)
C23 0.0259(9) 0.0156(8) 0.0192(9) -0.0013(7) 0.0068(7) -0.0031(8)
C24 0.0254(9) 0.0224(10) 0.0200(9) -0.0002(8) 0.0056(7) 0.0010(8)
C25 0.0267(9) 0.0204(9) 0.0231(9) 0.0019(7) 0.0106(8) 0.0059(8)
C26 0.0222(9) 0.0253(10) 0.0222(9) 0.0008(7) 0.0086(7) -0.0002(8)
C27 0.0291(10) 0.0524(14) 0.0228(10) 0.0029(9) 0.0086(8) 0.0170(10)
C28 0.027(2) 0.096(2) 0.037(4) 0.000(3) 0.015(3) 0.0055(16)
C29 0.038(4) 0.106(5) 0.080(10) -0.031(5) 0.029(5) -0.024(3)
C30 0.0451(12) 0.0368(13) 0.0237(10) -0.0097(9) 0.0057(9) -0.0063(11)
C31 0.0257(9) 0.0229(10) 0.0182(9) -0.0037(7) 0.0069(7) 0.0043(8)
C32 0.0416(11) 0.0225(10) 0.0213(9) -0.0025(8) 0.0105(8) 0.0006(9)
C33 0.0621(15) 0.0332(12) 0.0228(10) 0.0030(9) 0.0139(10) 0.0072(11)
C34 0.0505(14) 0.0521(16) 0.0187(10) 0.0001(10) 0.0057(9) 0.0155(12)
C35 0.0303(11) 0.0640(17) 0.0251(11) -0.0124(11) 0.0031(9) -0.0016(11)
C36 0.0281(10) 0.0396(13) 0.0239(10) -0.0045(9) 0.0072(8) -0.0056(9)
C28B 0.027(2) 0.096(2) 0.037(4) 0.000(3) 0.015(3) 0.0055(16)
C11B 0.042(4) 0.044(4) 0.027(4) 0.001(3) 0.015(3) 0.024(3)
C10B 0.035(3) 0.054(3) 0.030(3) 0.011(2) 0.018(3) 0.020(2)
C29B 0.018(3) 0.080(4) 0.030(4) 0.008(3) 0.010(2) -0.010(2)

loop_
_atom_type_symbol
_atom_type_description
_atom_type_scat_dispersion_real
_atom_type_scat_dispersion_imag
_atom_type_scat_source
C C 0.0181 0.0091 'International Tables Vol C Tables 4.2.6.8 and 6.1.1.4'
H H 0.0000 0.0000 'International Tables Vol C Tables 4.2.6.8 and 6.1.1.4'
O O 0.0492 0.0322 'International Tables Vol C Tables 4.2.6.8 and 6.1.1.4'

loop_
_geom_angle_atom_site_label_1
_geom_angle_atom_site_label_2
_geom_angle_atom_site_label_3
_geom_angle
C8 O2 C11 113.0(3)
C8 O2 C11B 104.8(4)
H1A C1 H1B 120.0
C2 C1 H1A 120.0
C2 C1 H1B 120.0
C1 C2 H2 117.4
C1 C2 C3 125.13(19)
C3 C2 H2 117.4
C2 C3 H3A 109.1
C2 C3 H3B 109.1
C2 C3 C4 112.33(15)
H3A C3 H3B 107.9
C4 C3 H3A 109.1
C4 C3 H3B 109.1
C3 C4 C8 109.99(15)
C5 C4 C3 110.16(14)
C5 C4 C8 100.10(14)
C13 C4 C3 108.99(15)
C13 C4 C5 114.95(15)
C13 C4 C8 112.36(14)
C4 C5 H5A 110.7
C4 C5 H5B 110.7
H5A C5 H5B 108.8
C6 C5 C4 105.44(14)
C6 C5 H5A 110.7
C6 C5 H5B 110.7
C5 C6 H6 108.4
C7 C6 C5 103.42(14)
C7 C6 H6 108.4
C7 C6 C12 112.99(15)
C12 C6 C5 114.83(16)
C12 C6 H6 108.4
O1 C7 C6 126.34(17)
O1 C7 C8 124.70(18)
C6 C7 C8 108.95(14)
O2 C8 C4 114.09(16)
O2 C8 C7 112.18(15)
O2 C8 C9 106.92(15)
C7 C8 C4 102.85(14)
C7 C8 C9 107.29(16)
C9 C8 C4 113.39(15)
C8 C9 H9A 111.8
C8 C9 H9B 111.8
C8 C9 H9BC 110.4
C8 C9 H9BD 110.4
H9A C9 H9B 109.5
H9BC C9 H9BD 108.6
C10 C9 C8 99.8(3)
C10 C9 H9A 111.8
C10 C9 H9B 111.8
C10B C9 C8 106.6(3)
C10B C9 H9BC 110.4
C10B C9 H9BD 110.4
C9 C10 H10A 110.8
C9 C10 H10B 110.8
H10A C10 H10B 108.8
C11 C10 C9 105.0(5)
C11 C10 H10A 110.8
C11 C10 H10B 110.8
O2 C11 C10 101.9(5)
O2 C11 H11A 111.4
O2 C11 H11B 111.4
C10 C11 H11A 111.4
C10 C11 H11B 111.4
H11A C11 H11B 109.3
C6 C12 H12A 109.5
C6 C12 H12B 109.5
C6 C12 H12C 109.5
H12A C12 H12B 109.5
H12A C12 H12C 109.5
H12B C12 H12C 109.5
C14 C13 C4 122.26(16)
C14 C13 C18 117.90(16)
C18 C13 C4 119.84(16)
C13 C14 H14 119.5
C15 C14 C13 120.97(18)
C15 C14 H14 119.5
C14 C15 H15 119.8
C16 C15 C14 120.32(19)
C16 C15 H15 119.8
C15 C16 H16 120.3
C15 C16 C17 119.36(18)
C17 C16 H16 120.3
C16 C17 H17 119.7
C16 C17 C18 120.5(2)
C18 C17 H17 119.7
C13 C18 H18 119.5
C17 C18 C13 120.93(19)
C17 C18 H18 119.5
C26 O4 C29 112.2(4)
C26 O4 C29B 106.6(4)
H19A C19 H19B 120.0
C20 C19 H19A 120.0
C20 C19 H19B 120.0
C19 C20 H20 117.6
C19 C20 C21 124.80(19)
C21 C20 H20 117.6
C20 C21 H21A 108.7
C20 C21 H21B 108.7
C20 C21 C22 114.19(16)
H21A C21 H21B 107.6
C22 C21 H21A 108.7
C22 C21 H21B 108.7
C21 C22 C26 106.90(15)
C23 C22 C21 110.88(15)
C23 C22 C26 100.80(14)
C31 C22 C21 109.56(14)
C31 C22 C23 113.92(15)
C31 C22 C26 114.35(15)
C22 C23 H23A 110.5
C22 C23 H23B 110.5
H23A C23 H23B 108.7
C24 C23 C22 105.97(15)
C24 C23 H23A 110.5
C24 C23 H23B 110.5
C23 C24 H24 108.2
C25 C24 C23 103.55(14)
C25 C24 H24 108.2
C25 C24 C30 113.15(16)
C30 C24 C23 115.26(17)
C30 C24 H24 108.2
O3 C25 C24 126.34(18)
O3 C25 C26 124.12(18)
C24 C25 C26 109.53(15)
O4 C26 C22 112.62(15)
O4 C26 C25 111.52(16)
O4 C26 C27 106.63(16)
C25 C26 C22 102.26(14)
C25 C26 C27 107.81(16)
C27 C26 C22 115.95(17)
C26 C27 H27A 111.7
C26 C27 H27B 111.7
C26 C27 H27C 110.9
C26 C27 H27D 110.9
H27A C27 H27B 109.4
H27C C27 H27D 108.9
C28 C27 C26 100.5(4)
C28 C27 H27A 111.7
C28 C27 H27B 111.7
C28B C27 C26 104.3(3)
C28B C27 H27C 110.9
C28B C27 H27D 110.9
C27 C28 H28A 110.9
C27 C28 H28B 110.9
H28A C28 H28B 108.9
C29 C28 C27 104.4(8)
C29 C28 H28A 110.9
C29 C28 H28B 110.9
O4 C29 C28 105.4(8)
O4 C29 H29A 110.7
O4 C29 H29B 110.7
C28 C29 H29A 110.7
C28 C29 H29B 110.7
H29A C29 H29B 108.8
C24 C30 H30A 109.5
C24 C30 H30B 109.5
C24 C30 H30C 109.5
H30A C30 H30B 109.5
H30A C30 H30C 109.5
H30B C30 H30C 109.5
C32 C31 C22 122.02(17)
C36 C31 C22 120.17(18)
C36 C31 C32 117.80(18)
C31 C32 H32 119.4
C33 C32 C31 121.2(2)
C33 C32 H32 119.4
C32 C33 H33 120.0
C34 C33 C32 119.9(2)
C34 C33 H33 120.0
C33 C34 H34 120.3
C33 C34 C35 119.5(2)
C35 C34 H34 120.3
C34 C35 H35 119.5
C34 C35 C36 120.9(2)
C36 C35 H35 119.5
C31 C36 H36 119.8
C35 C36 C31 120.5(2)
C35 C36 H36 119.8
C27 C28B H28C 110.9
C27 C28B H28D 110.9
C27 C28B C29B 104.1(6)
H28C C28B H28D 108.9
C29B C28B H28C 110.9
C29B C28B H28D 110.9
O2 C11B H11C 110.6
O2 C11B H11D 110.6
O2 C11B C10B 105.8(5)
H11C C11B H11D 108.7
C10B C11B H11C 110.6
C10B C11B H11D 110.6
C9 C10B C11B 98.8(5)
C9 C10B H10C 112.0
C9 C10B H10D 112.0
C11B C10B H10C 112.0
C11B C10B H10D 112.0
H10C C10B H10D 109.7
O4 C29B C28B 103.3(6)
O4 C29B H29C 111.1
O4 C29B H29D 111.1
C28B C29B H29C 111.1
C28B C29B H29D 111.1
H29C C29B H29D 109.1

loop_
_geom_bond_atom_site_label_1
_geom_bond_atom_site_label_2
_geom_bond_distance
O1 C7 1.212(2)
O2 C8 1.418(2)
O2 C11 1.425(8)
O2 C11B 1.487(8)
C1 H1A 0.9500
C1 H1B 0.9500
C1 C2 1.315(3)
C2 H2 0.9500
C2 C3 1.502(3)
C3 H3A 0.9900
C3 H3B 0.9900
C3 C4 1.554(3)
C4 C5 1.548(2)
C4 C8 1.556(2)
C4 C13 1.523(2)
C5 H5A 0.9900
C5 H5B 0.9900
C5 C6 1.538(2)
C6 H6 1.0000
C6 C7 1.523(3)
C6 C12 1.523(3)
C7 C8 1.536(3)
C8 C9 1.555(3)
C9 H9A 0.9900
C9 H9B 0.9900
C9 H9BC 0.9900
C9 H9BD 0.9900
C9 C10 1.539(5)
C9 C10B 1.506(6)
C10 H10A 0.9900
C10 H10B 0.9900
C10 C11 1.530(6)
C11 H11A 0.9900
C11 H11B 0.9900
C12 H12A 0.9800
C12 H12B 0.9800
C12 H12C 0.9800
C13 C14 1.394(3)
C13 C18 1.396(3)
C14 H14 0.9500
C14 C15 1.391(3)
C15 H15 0.9500
C15 C16 1.381(3)
C16 H16 0.9500
C16 C17 1.382(3)
C17 H17 0.9500
C17 C18 1.387(3)
C18 H18 0.9500
O3 C25 1.212(2)
O4 C26 1.420(3)
O4 C29 1.434(13)
O4 C29B 1.441(10)
C19 H19A 0.9500
C19 H19B 0.9500
C19 C20 1.318(3)
C20 H20 0.9500
C20 C21 1.495(3)
C21 H21A 0.9900
C21 H21B 0.9900
C21 C22 1.551(3)
C22 C23 1.546(3)
C22 C26 1.557(2)
C22 C31 1.523(2)
C23 H23A 0.9900
C23 H23B 0.9900
C23 C24 1.535(3)
C24 H24 1.0000
C24 C25 1.518(3)
C24 C30 1.529(3)
C25 C26 1.533(3)
C26 C27 1.554(3)
C27 H27A 0.9900
C27 H27B 0.9900
C27 H27C 0.9900
C27 H27D 0.9900
C27 C28 1.553(10)
C27 C28B 1.498(9)
C28 H28A 0.9900
C28 H28B 0.9900
C28 C29 1.528(7)
C29 H29A 0.9900
C29 H29B 0.9900
C30 H30A 0.9800
C30 H30B 0.9800
C30 H30C 0.9800
C31 C32 1.398(3)
C31 C36 1.397(3)
C32 H32 0.9500
C32 C33 1.393(3)
C33 H33 0.9500
C33 C34 1.380(4)
C34 H34 0.9500
C34 C35 1.381(4)
C35 H35 0.9500
C35 C36 1.389(3)
C36 H36 0.9500
C28B H28C 0.9900
C28B H28D 0.9900
C28B C29B 1.543(6)
C11B H11C 0.9900
C11B H11D 0.9900
C11B C10B 1.528(6)
C10B H10C 0.9900
C10B H10D 0.9900
C29B H29C 0.9900
C29B H29D 0.9900
